data_7251157
loop_
_publ_author_name
'Fokin, Sergey V.'
'Tolstikov, Svyatoslav E.'
'Morozov, Vitaliy A.'
'Samsonenko, Arkady A.'
'Romanenko, Galina'
'Bogomyakov, Artem'

_publ_section_title
;
 Aqua and ammine 3d metal complexes with anion-radical of
 difurazanopyrazine
;
_journal_name_full CrystEngComm
_journal_paper_doi 10.1039/D5CE00836K
_journal_year 2025
_chemical_formula_sum 'C8 H12 Cu N16 O4'
_chemical_formula_weight 459.88
_space_group_crystal_system monoclinic
_space_group_IT_number 14
_space_group_name_Hall '-P 2yn'
_space_group_name_H-M_alt 'P 1 21/n 1'
_atom_sites_solution_hydrogens difmap
_audit_creation_method SHELXL-2018/3
_audit_update_record
;
2024-12-05 deposited with the CCDC.	2025-10-28 downloaded from the CCDC.
;
_cell_angle_alpha 90
_cell_angle_beta 108.1066(18)
_cell_angle_gamma 90
_cell_formula_units_Z 2
_cell_length_a 8.3743(3)
_cell_length_b 10.4991(4)
_cell_length_c 9.5646(4)
_cell_measurement_reflns_used 5083
_cell_measurement_temperature 296(2)
_cell_measurement_theta_max 67.53
_cell_measurement_theta_min 6.15
_cell_volume 799.30(5)
_computing_cell_refinement 'Bruker SAINT'
_computing_data_collection 'Bruker APEX2'
_computing_data_reduction 'Bruker SAINT'
_computing_molecular_graphics 'Bruker SHELXTL'
_computing_publication_material 'Bruker SHELXTL'
_computing_structure_refinement 'SHELXL-2018/3 (Sheldrick, 2018)'
_computing_structure_solution 'SHELXS-97 (Sheldrick 2008)'
_diffrn_ambient_temperature 296(2)
_diffrn_measured_fraction_theta_full 0.996
_diffrn_measured_fraction_theta_max 0.996
_diffrn_measurement_device_type 'Bruker APEX-II CCD'
_diffrn_measurement_method '\f and \w scans'
_diffrn_radiation_type CuK\a
_diffrn_radiation_wavelength 1.54178
_diffrn_reflns_av_R_equivalents 0.0306
_diffrn_reflns_av_unetI/netI 0.0242
_diffrn_reflns_Laue_measured_fraction_full 0.996
_diffrn_reflns_Laue_measured_fraction_max 0.996
_diffrn_reflns_limit_h_max 10
_diffrn_reflns_limit_h_min -10
_diffrn_reflns_limit_k_max 12
_diffrn_reflns_limit_k_min -12
_diffrn_reflns_limit_l_max 11
_diffrn_reflns_limit_l_min -11
_diffrn_reflns_number 7965
_diffrn_reflns_point_group_measured_fraction_full 0.996
_diffrn_reflns_point_group_measured_fraction_max 0.996
_diffrn_reflns_theta_full 67.556
_diffrn_reflns_theta_max 67.556
_diffrn_reflns_theta_min 6.147
_exptl_absorpt_coefficient_mu 2.547
_exptl_absorpt_correction_type none
_exptl_crystal_colour black
_exptl_crystal_density_diffrn 1.911
_exptl_crystal_description prism
_exptl_crystal_F_000 466
_exptl_crystal_size_max 0.28
_exptl_crystal_size_mid 0.01
_exptl_crystal_size_min 0.005
_refine_diff_density_max 0.220
_refine_diff_density_min -0.467
_refine_diff_density_rms 0.069
_refine_ls_extinction_method none
_refine_ls_goodness_of_fit_ref 1.078
_refine_ls_hydrogen_treatment refall
_refine_ls_matrix_type full
_refine_ls_number_parameters 157
_refine_ls_number_reflns 1439
_refine_ls_number_restraints 3
_refine_ls_restrained_S_all 1.085
_refine_ls_R_factor_all 0.0313
_refine_ls_R_factor_gt 0.0300
_refine_ls_shift/su_max 0.001
_refine_ls_shift/su_mean 0.000
_refine_ls_structure_factor_coef Fsqd
_refine_ls_weighting_details 'w=1/[\s^2^(Fo^2^)+(0.0605P)^2^+0.1707P] where P=(Fo^2^+2Fc^2^)/3'
_refine_ls_weighting_scheme calc
_refine_ls_wR_factor_gt 0.0849
_refine_ls_wR_factor_ref 0.0866
_reflns_Friedel_coverage 0.000
_reflns_number_gt 1362
_reflns_number_total 1439
_reflns_threshold_expression 'I > 2\s(I)'
_cod_data_source_file d5ce00836k2.cif
_cod_data_source_block 515
_cod_original_sg_symbol_H-M 'P 21/n'
_cod_database_code 7251157
_shelx_shelxl_version_number 2018/3
_shelx_space_group_comment
; 
The symmetry employed for this shelxl refinement is uniquely defined 
by the following loop, which should always be used as a source of 
symmetry information in preference to the above space-group names. 
They are only intended as comments. 
;

loop_
_space_group_symop_operation_xyz
'x, y, z'
'-x+1/2, y+1/2, -z+1/2'
'-x, -y, -z'
'x-1/2, -y-1/2, z-1/2'

loop_
_atom_site_label
_atom_site_type_symbol
_atom_site_fract_x
_atom_site_fract_y
_atom_site_fract_z
_atom_site_U_iso_or_equiv
_atom_site_adp_type
_atom_site_occupancy
_atom_site_site_symmetry_order
_atom_site_calc_flag
_atom_site_refinement_flags_posn
_atom_site_refinement_flags_adp
_atom_site_refinement_flags_occupancy
_atom_site_disorder_assembly
_atom_site_disorder_group
Cu Cu 0.500000 -0.500000 0.500000 0.03432(17) Uani 1 2 d S . P . .
O1 O 0.1835(2) -0.57935(16) 0.87305(16) 0.0570(4) Uani 1 1 d . . . . .
N2 N 0.2662(2) -0.57337(16) 0.76721(18) 0.0449(4) Uani 1 1 d . . . . .
C3 C 0.1915(2) -0.47907(16) 0.68103(19) 0.0304(4) Uani 1 1 d . . . . .
N4 N 0.22952(16) -0.43832(13) 0.56115(15) 0.0303(3) Uani 1 1 d . . . . .
C5 C 0.12641(19) -0.34203(15) 0.49892(17) 0.0287(3) Uani 1 1 d . . . . .
N6 N 0.12699(19) -0.27979(15) 0.37889(17) 0.0402(4) Uani 1 1 d . . . . .
O7 O -0.00184(18) -0.19093(14) 0.35747(16) 0.0500(4) Uani 1 1 d . . . . .
N8 N -0.0831(2) -0.19803(16) 0.4626(2) 0.0465(4) Uani 1 1 d . . . . .
C9 C -0.00546(19) -0.29016(16) 0.55114(19) 0.0322(3) Uani 1 1 d . . . . .
N10 N -0.04372(18) -0.33107(15) 0.67045(17) 0.0382(3) Uani 1 1 d . . . . .
C11 C 0.0596(2) -0.42705(17) 0.73257(18) 0.0339(4) Uani 1 1 d . . . . .
N12 N 0.0561(3) -0.49052(18) 0.8509(2) 0.0523(5) Uani 1 1 d . . . . .
N1H N 0.4399(2) -0.68836(15) 0.4791(2) 0.0412(4) Uani 1 1 d D . . . .
H11 H 0.537(4) -0.739(4) 0.483(5) 0.138(18) Uiso 1 1 d D . . . .
H12 H 0.326(3) -0.698(4) 0.413(3) 0.099(11) Uiso 1 1 d D . . . .
H13 H 0.430(6) -0.730(4) 0.560(3) 0.121(14) Uiso 1 1 d D . . . .
N2H N 0.6279(2) -0.5301(2) 0.71663(19) 0.0396(4) Uani 1 1 d . . . . .
H21 H 0.575(6) -0.527(4) 0.770(5) 0.096(13) Uiso 1 1 d . . . . .
H22 H 0.689(5) -0.476(4) 0.755(5) 0.089(13) Uiso 1 1 d . . . . .
H23 H 0.684(5) -0.586(4) 0.724(4) 0.096(13) Uiso 1 1 d . . . . .

loop_
_atom_site_aniso_label
_atom_site_aniso_U_11
_atom_site_aniso_U_22
_atom_site_aniso_U_33
_atom_site_aniso_U_23
_atom_site_aniso_U_13
_atom_site_aniso_U_12
Cu 0.0386(3) 0.0330(2) 0.0314(3) 0.00301(12) 0.01101(17) -0.00252(12)
O1 0.0601(9) 0.0668(9) 0.0426(8) 0.0222(7) 0.0138(6) -0.0032(7)
N2 0.0429(8) 0.0466(9) 0.0426(8) 0.0115(7) 0.0097(7) 0.0022(7)
C3 0.0282(8) 0.0326(8) 0.0297(8) -0.0010(6) 0.0079(7) -0.0038(6)
N4 0.0280(6) 0.0339(7) 0.0314(7) -0.0011(5) 0.0126(5) 0.0009(5)
C5 0.0275(7) 0.0300(7) 0.0295(7) -0.0016(6) 0.0102(6) -0.0039(6)
N6 0.0420(8) 0.0423(8) 0.0381(8) 0.0080(6) 0.0151(6) 0.0003(7)
O7 0.0495(8) 0.0452(7) 0.0535(8) 0.0195(6) 0.0136(6) 0.0056(6)
N8 0.0387(8) 0.0406(8) 0.0598(10) 0.0069(7) 0.0147(7) 0.0083(6)
C9 0.0263(7) 0.0318(8) 0.0386(8) -0.0041(7) 0.0103(6) -0.0013(6)
N10 0.0321(7) 0.0454(8) 0.0428(8) -0.0064(6) 0.0199(6) -0.0019(6)
C11 0.0317(8) 0.0421(9) 0.0303(8) -0.0046(7) 0.0133(6) -0.0090(7)
N12 0.0538(11) 0.0700(13) 0.0388(10) 0.0057(7) 0.0227(8) -0.0094(8)
N1H 0.0392(8) 0.0360(8) 0.0522(9) 0.0021(7) 0.0196(7) -0.0039(6)
N2H 0.0376(8) 0.0483(9) 0.0353(8) 0.0012(8) 0.0147(7) 0.0078(8)

loop_
_atom_type_symbol
_atom_type_description
_atom_type_scat_dispersion_real
_atom_type_scat_dispersion_imag
_atom_type_scat_source
C C 0.0181 0.0091 'International Tables Vol C Tables 4.2.6.8 and 6.1.1.4'
H H 0.0000 0.0000 'International Tables Vol C Tables 4.2.6.8 and 6.1.1.4'
N N 0.0311 0.0180 'International Tables Vol C Tables 4.2.6.8 and 6.1.1.4'
O O 0.0492 0.0322 'International Tables Vol C Tables 4.2.6.8 and 6.1.1.4'
Cu Cu -1.9646 0.5888 'International Tables Vol C Tables 4.2.6.8 and 6.1.1.4'

loop_
_geom_angle_atom_site_label_1
_geom_angle_atom_site_label_2
_geom_angle_atom_site_label_3
_geom_angle
_geom_angle_site_symmetry_1
_geom_angle_site_symmetry_3
_geom_angle_publ_flag
N1H Cu N1H 180.0 . 3_646 ?
N1H Cu N2H 89.13(8) . . ?
N1H Cu N2H 90.87(8) 3_646 . ?
N1H Cu N2H 90.87(8) . 3_646 ?
N1H Cu N2H 89.12(8) 3_646 3_646 ?
N2H Cu N2H 180.0 . 3_646 ?
N1H Cu N4 93.33(5) . . ?
N1H Cu N4 86.67(5) 3_646 . ?
N2H Cu N4 91.67(6) . . ?
N2H Cu N4 88.32(6) 3_646 . ?
N1H Cu N4 86.67(5) . 3_646 ?
N1H Cu N4 93.33(5) 3_646 3_646 ?
N2H Cu N4 88.32(6) . 3_646 ?
N2H Cu N4 91.68(6) 3_646 3_646 ?
N4 Cu N4 180.0 . 3_646 ?
N12 O1 N2 113.06(14) . . ?
C3 N2 O1 104.02(15) . . ?
N2 C3 N4 125.34(16) . . ?
N2 C3 C11 109.56(16) . . ?
N4 C3 C11 125.09(16) . . ?
C5 N4 C3 109.02(13) . . ?
C5 N4 Cu 125.10(10) . . ?
C3 N4 Cu 124.43(11) . . ?
N6 C5 N4 125.57(14) . . ?
N6 C5 C9 108.76(15) . . ?
N4 C5 C9 125.67(14) . . ?
C5 N6 O7 104.31(13) . . ?
N8 O7 N6 113.04(13) . . ?
C9 N8 O7 104.57(14) . . ?
N8 C9 N10 125.37(16) . . ?
N8 C9 C5 109.32(16) . . ?
N10 C9 C5 125.31(15) . . ?
C11 N10 C9 108.92(13) . . ?
N12 C11 N10 125.13(16) . . ?
N12 C11 C3 108.87(17) . . ?
N10 C11 C3 126.00(15) . . ?
C11 N12 O1 104.49(16) . . ?
Cu N1H H11 110(3) . . ?
Cu N1H H12 109(2) . . ?
H11 N1H H12 128(3) . . ?
Cu N1H H13 118(3) . . ?
H11 N1H H13 90(4) . . ?
H12 N1H H13 100(4) . . ?
Cu N2H H21 116(3) . . ?
Cu N2H H22 115(3) . . ?
H21 N2H H22 95(4) . . ?
Cu N2H H23 109(3) . . ?
H21 N2H H23 117(4) . . ?
H22 N2H H23 103(4) . . ?

loop_
_geom_bond_atom_site_label_1
_geom_bond_atom_site_label_2
_geom_bond_distance
_geom_bond_site_symmetry_2
_geom_bond_publ_flag
Cu N1H 2.0351(16) . ?
Cu N1H 2.0351(16) 3_646 ?
Cu N2H 2.0398(17) . ?
Cu N2H 2.0398(17) 3_646 ?
Cu N4 2.5914(13) . ?
Cu N4 2.5915(13) 3_646 ?
O1 N12 1.383(3) . ?
O1 N2 1.394(2) . ?
N2 C3 1.315(2) . ?
C3 N4 1.351(2) . ?
C3 C11 1.449(2) . ?
N4 C5 1.343(2) . ?
C5 N6 1.322(2) . ?
C5 C9 1.452(2) . ?
N6 O7 1.392(2) . ?
O7 N8 1.381(2) . ?
N8 C9 1.316(2) . ?
C9 N10 1.348(2) . ?
N10 C11 1.341(2) . ?
C11 N12 1.321(2) . ?
N1H H11 0.962(19) . ?
N1H H12 0.973(19) . ?
N1H H13 0.916(19) . ?
N2H H21 0.77(5) . ?
N2H H22 0.78(4) . ?
N2H H23 0.74(5) . ?

loop_
_geom_hbond_atom_site_label_D
_geom_hbond_atom_site_label_H
_geom_hbond_atom_site_label_A
_geom_hbond_distance_DH
_geom_hbond_distance_HA
_geom_hbond_distance_DA
_geom_hbond_angle_DHA
_geom_hbond_site_symmetry_A
_geom_hbond_publ_flag
N1H H12 N10 0.973(19) 2.27(2) 3.185(2) 157(3) 3_546 yes
N2H H21 N2 0.77(5) 2.62(5) 3.244(3) 139(4) . yes
N2H H21 O7 0.77(5) 2.59(4) 3.048(2) 120(3) 4_656 yes
N2H H23 N6 0.74(5) 2.53(4) 3.193(2) 149(4) 3_646 yes
